data_7233955
loop_
_publ_author_name
'Yiliu Lin'
'Gan Chen'
'Lifang Zhao'
'Wang Zhang Yuan'
'Yongming Zhang'
'Ben Zhong Tang'

_publ_section_title
;
 Diethylamino functionalized tetraphenylethenes: structural and electronic
 modulation of photophysical properties, implication for the CIE mechanism
 and application to cell imaging
;
_journal_name_full 'Journal of Materials Chemistry C'
_journal_page_first 112
_journal_page_last 120
_journal_paper_doi 10.1039/C4TC02161D
_journal_volume 3
_journal_year 2015
_chemical_formula_moiety C,H,F,N
_chemical_formula_sum 'C34 H36 F2 N2'
_chemical_formula_weight 510.65
_chemical_name_systematic
;
 4,4'-(2,2-bis(4-fluorophenyl)ethene-1,1-diyl)bis(N,N-diethylaniline)
;
_space_group_IT_number 2
_space_group_name_Hall '-P 1'
_space_group_name_H-M_alt 'P -1'
_symmetry_cell_setting triclinic
_symmetry_space_group_name_H-M 'P -1'
_atom_sites_solution_hydrogens geom
_atom_sites_solution_primary direct
_atom_sites_solution_secondary difmap
_cell_angle_alpha 73.476(4)
_cell_angle_beta 76.694(4)
_cell_angle_gamma 88.074(4)
_cell_formula_units_Z 2
_cell_length_a 9.6825(4)
_cell_length_b 10.7418(5)
_cell_length_c 14.3568(7)
_cell_measurement_reflns_used 5395
_cell_measurement_temperature 173(2)
_cell_measurement_theta_max 71.40
_cell_measurement_theta_min 3.29
_cell_volume 1392.30(12)
_computing_structure_refinement 'SHELXL-97 (Sheldrick, 1997)'
_computing_structure_solution 'SHELXS-97 (Sheldrick, 1990)'
_diffrn_ambient_temperature 173(2)
_diffrn_measured_fraction_theta_full 0.990
_diffrn_measured_fraction_theta_max 0.988
_diffrn_radiation_monochromator graphite
_diffrn_radiation_source 'fine-focus sealed tube'
_diffrn_radiation_type CuK\a
_diffrn_radiation_wavelength 1.54178
_diffrn_reflns_av_R_equivalents 0.0278
_diffrn_reflns_av_sigmaI/netI 0.0294
_diffrn_reflns_limit_h_max 9
_diffrn_reflns_limit_h_min -11
_diffrn_reflns_limit_k_max 12
_diffrn_reflns_limit_k_min -12
_diffrn_reflns_limit_l_max 17
_diffrn_reflns_limit_l_min -14
_diffrn_reflns_number 8337
_diffrn_reflns_theta_full 66.50
_diffrn_reflns_theta_max 67.99
_diffrn_reflns_theta_min 3.30
_exptl_absorpt_coefficient_mu 0.635
_exptl_absorpt_correction_T_max 1.00
_exptl_absorpt_correction_T_min 0.95
_exptl_absorpt_correction_type multi-scan
_exptl_absorpt_process_details SADABS
_exptl_crystal_colour yellow
_exptl_crystal_density_diffrn 1.218
_exptl_crystal_density_method 'not measured'
_exptl_crystal_description bar
_exptl_crystal_F_000 544
_exptl_crystal_size_max 0.40
_exptl_crystal_size_mid 0.15
_exptl_crystal_size_min 0.07
_refine_diff_density_max 0.197
_refine_diff_density_min -0.221
_refine_diff_density_rms 0.042
_refine_ls_extinction_method none
_refine_ls_goodness_of_fit_ref 1.047
_refine_ls_hydrogen_treatment constr
_refine_ls_matrix_type full
_refine_ls_number_parameters 346
_refine_ls_number_reflns 5015
_refine_ls_number_restraints 0
_refine_ls_restrained_S_all 1.047
_refine_ls_R_factor_all 0.0470
_refine_ls_R_factor_gt 0.0403
_refine_ls_shift/su_max 0.000
_refine_ls_shift/su_mean 0.000
_refine_ls_structure_factor_coef Fsqd
_refine_ls_weighting_details 'calc w=1/[\s^2^(Fo^2^)+(0.0850P)^2^+0.0000P] where P=(Fo^2^+2Fc^2^)/3'
_refine_ls_weighting_scheme calc
_refine_ls_wR_factor_gt 0.1160
_refine_ls_wR_factor_ref 0.1196
_reflns_number_gt 4182
_reflns_number_total 5015
_reflns_threshold_expression >2sigma(I)
_cod_data_source_file 1000002.cif
_cod_data_source_block PCOD1000002
_cod_depositor_comments
;
The following automatic conversions were performed:

data item '_symmetry_cell_setting' value 'Triclinic' was changed to
'triclinic' in accordance with the built-in table derived from the
CIF Core dictionary named 'cif_core.dic' version 2.4.5 last updated
on 2014-11-21.

Automatic conversion script
Id: cif_fix_values 6909 2019-04-08 15:41:33Z antanas 
;
_cod_original_cell_volume 1392.30(11)
_cod_original_sg_symbol_H-M P-1
_cod_database_code 7233955

loop_
_symmetry_equiv_pos_as_xyz
'x, y, z'
'-x, -y, -z'

loop_
_atom_site_label
_atom_site_type_symbol
_atom_site_fract_x
_atom_site_fract_y
_atom_site_fract_z
_atom_site_U_iso_or_equiv
_atom_site_adp_type
_atom_site_occupancy
_atom_site_symmetry_multiplicity
_atom_site_calc_flag
_atom_site_refinement_flags
_atom_site_disorder_assembly
_atom_site_disorder_group
F1 F 0.97561(10) 0.32837(10) 0.73181(6) 0.0489(2) Uani 1 1 d . . .
F2 F 0.75631(12) 0.52791(10) 0.10118(6) 0.0580(3) Uani 1 1 d . . .
N1 N 0.32147(13) -0.13597(12) 0.95135(8) 0.0380(3) Uani 1 1 d . . .
N2 N 0.06387(12) 0.22061(11) 0.30570(8) 0.0323(2) Uani 1 1 d . . .
C1 C 0.45586(13) 0.20531(11) 0.55276(8) 0.0257(3) Uani 1 1 d . . .
C2 C 0.58140(13) 0.27390(11) 0.51172(9) 0.0263(3) Uani 1 1 d . . .
C11 C 0.42081(13) 0.11801(11) 0.65676(9) 0.0255(2) Uani 1 1 d . . .
C12 C 0.51951(13) 0.03352(12) 0.69596(9) 0.0277(3) Uani 1 1 d . . .
H12A H 0.6117 0.0329 0.6550 0.033 Uiso 1 1 calc R . .
C13 C 0.48845(13) -0.04920(12) 0.79190(9) 0.0291(3) Uani 1 1 d . . .
H13A H 0.5592 -0.1049 0.8150 0.035 Uiso 1 1 calc R . .
C14 C 0.35363(14) -0.05238(12) 0.85614(9) 0.0288(3) Uani 1 1 d . . .
C15 C 0.25329(13) 0.03242(12) 0.81668(9) 0.0297(3) Uani 1 1 d . . .
H15A H 0.1612 0.0339 0.8575 0.036 Uiso 1 1 calc R . .
C16 C 0.28622(13) 0.11357(12) 0.71982(9) 0.0278(3) Uani 1 1 d . . .
H16A H 0.2152 0.1679 0.6955 0.033 Uiso 1 1 calc R . .
C17 C 0.18526(17) -0.13382(15) 1.01966(10) 0.0423(3) Uani 1 1 d . . .
H17A H 0.1539 -0.0431 1.0077 0.051 Uiso 1 1 calc R . .
H17B H 0.1977 -0.1639 1.0890 0.051 Uiso 1 1 calc R . .
C18 C 0.07015(19) -0.21794(19) 1.00910(14) 0.0589(4) Uani 1 1 d . . .
H18A H -0.0184 -0.2125 1.0571 0.088 Uiso 1 1 calc R . .
H18B H 0.0994 -0.3083 1.0223 0.088 Uiso 1 1 calc R . .
H18C H 0.0552 -0.1873 0.9411 0.088 Uiso 1 1 calc R . .
C19 C 0.42031(17) -0.23318(14) 0.98848(10) 0.0395(3) Uani 1 1 d . . .
H19A H 0.4747 -0.2639 0.9323 0.047 Uiso 1 1 calc R . .
H19B H 0.3651 -0.3086 1.0386 0.047 Uiso 1 1 calc R . .
C20 C 0.52414(19) -0.18360(17) 1.03560(13) 0.0519(4) Uani 1 1 d . . .
H20A H 0.5843 -0.2544 1.0610 0.078 Uiso 1 1 calc R . .
H20B H 0.4714 -0.1519 1.0908 0.078 Uiso 1 1 calc R . .
H20C H 0.5837 -0.1125 0.9854 0.078 Uiso 1 1 calc R . .
C21 C 0.34598(12) 0.21026(12) 0.49425(8) 0.0258(2) Uani 1 1 d . . .
C22 C 0.27675(13) 0.09726(12) 0.49594(8) 0.0269(2) Uani 1 1 d . . .
H22A H 0.2936 0.0169 0.5403 0.032 Uiso 1 1 calc R . .
C23 C 0.18388(12) 0.09886(12) 0.43466(9) 0.0273(3) Uani 1 1 d . . .
H23A H 0.1399 0.0197 0.4375 0.033 Uiso 1 1 calc R . .
C24 C 0.15398(12) 0.21539(12) 0.36871(8) 0.0265(3) Uani 1 1 d . . .
C25 C 0.21768(13) 0.33043(12) 0.37148(9) 0.0287(3) Uani 1 1 d . . .
H25A H 0.1964 0.4118 0.3306 0.034 Uiso 1 1 calc R . .
C26 C 0.31033(13) 0.32684(12) 0.43247(9) 0.0275(3) Uani 1 1 d . . .
H26A H 0.3510 0.4061 0.4324 0.033 Uiso 1 1 calc R . .
C27 C 0.00357(14) 0.10209(14) 0.29830(10) 0.0346(3) Uani 1 1 d . . .
H27A H -0.0836 0.1239 0.2728 0.042 Uiso 1 1 calc R . .
H27B H -0.0247 0.0410 0.3661 0.042 Uiso 1 1 calc R . .
C28 C 0.10218(16) 0.03351(14) 0.23129(11) 0.0403(3) Uani 1 1 d . . .
H28A H 0.0519 -0.0422 0.2279 0.060 Uiso 1 1 calc R . .
H28B H 0.1856 0.0051 0.2586 0.060 Uiso 1 1 calc R . .
H28C H 0.1326 0.0935 0.1641 0.060 Uiso 1 1 calc R . .
C29 C 0.05585(19) 0.33990(15) 0.22761(12) 0.0479(4) Uani 1 1 d . . .
H29A H 0.0355 0.4121 0.2584 0.057 Uiso 1 1 calc R . .
H29B H -0.0249 0.3306 0.1982 0.057 Uiso 1 1 calc R . .
C30 C 0.1896(3) 0.37634(19) 0.14385(12) 0.0695(6) Uani 1 1 d . . .
H30A H 0.1783 0.4608 0.0976 0.104 Uiso 1 1 calc R . .
H30B H 0.2051 0.3101 0.1079 0.104 Uiso 1 1 calc R . .
H30C H 0.2714 0.3815 0.1723 0.104 Uiso 1 1 calc R . .
C31 C 0.68547(13) 0.28775(11) 0.57075(8) 0.0260(3) Uani 1 1 d . . .
C32 C 0.64143(13) 0.31542(11) 0.66256(9) 0.0273(3) Uani 1 1 d . . .
H32A H 0.5433 0.3246 0.6883 0.033 Uiso 1 1 calc R . .
C33 C 0.73886(15) 0.32953(12) 0.71637(9) 0.0308(3) Uani 1 1 d . . .
H33A H 0.7084 0.3485 0.7785 0.037 Uiso 1 1 calc R . .
C34 C 0.87987(14) 0.31553(13) 0.67832(10) 0.0326(3) Uani 1 1 d . . .
C35 C 0.92952(14) 0.28971(14) 0.58799(10) 0.0357(3) Uani 1 1 d . . .
H35A H 1.0280 0.2810 0.5631 0.043 Uiso 1 1 calc R . .
C36 C 0.83045(14) 0.27687(13) 0.53444(9) 0.0315(3) Uani 1 1 d . . .
H36A H 0.8625 0.2603 0.4715 0.038 Uiso 1 1 calc R . .
C41 C 0.62774(12) 0.34091(12) 0.40237(9) 0.0263(3) Uani 1 1 d . . .
C42 C 0.67810(13) 0.47016(12) 0.36835(9) 0.0300(3) Uani 1 1 d . . .
H42A H 0.6834 0.5152 0.4157 0.036 Uiso 1 1 calc R . .
C43 C 0.72050(15) 0.53443(13) 0.26743(10) 0.0348(3) Uani 1 1 d . . .
H43A H 0.7535 0.6226 0.2452 0.042 Uiso 1 1 calc R . .
C44 C 0.71326(15) 0.46646(14) 0.20028(9) 0.0368(3) Uani 1 1 d . . .
C45 C 0.66782(15) 0.33805(14) 0.22993(10) 0.0359(3) Uani 1 1 d . . .
H45A H 0.6659 0.2932 0.1819 0.043 Uiso 1 1 calc R . .
C46 C 0.62488(14) 0.27551(12) 0.33116(9) 0.0306(3) Uani 1 1 d . . .
H46A H 0.5931 0.1870 0.3525 0.037 Uiso 1 1 calc R . .

loop_
_atom_site_aniso_label
_atom_site_aniso_U_11
_atom_site_aniso_U_22
_atom_site_aniso_U_33
_atom_site_aniso_U_23
_atom_site_aniso_U_13
_atom_site_aniso_U_12
F1 0.0432(5) 0.0675(6) 0.0441(5) -0.0177(4) -0.0227(4) -0.0072(4)
F2 0.0844(7) 0.0558(6) 0.0222(4) 0.0012(4) -0.0026(4) -0.0121(5)
N1 0.0388(6) 0.0441(6) 0.0236(5) 0.0005(5) -0.0048(5) -0.0010(5)
N2 0.0313(5) 0.0385(6) 0.0299(5) -0.0101(5) -0.0116(4) -0.0006(4)
C1 0.0270(6) 0.0276(6) 0.0222(6) -0.0074(5) -0.0047(5) -0.0008(4)
C2 0.0281(6) 0.0273(6) 0.0231(6) -0.0067(5) -0.0051(5) -0.0015(5)
C11 0.0273(6) 0.0269(6) 0.0227(6) -0.0066(5) -0.0062(4) -0.0049(4)
C12 0.0272(6) 0.0296(6) 0.0258(6) -0.0078(5) -0.0046(5) -0.0025(5)
C13 0.0312(6) 0.0291(6) 0.0272(6) -0.0060(5) -0.0093(5) 0.0001(5)
C14 0.0338(6) 0.0304(6) 0.0226(6) -0.0068(5) -0.0076(5) -0.0047(5)
C15 0.0275(6) 0.0350(6) 0.0252(6) -0.0083(5) -0.0028(5) -0.0033(5)
C16 0.0265(6) 0.0309(6) 0.0257(6) -0.0069(5) -0.0066(5) -0.0014(5)
C17 0.0486(8) 0.0480(8) 0.0213(6) -0.0014(6) -0.0008(6) 0.0006(6)
C18 0.0446(9) 0.0592(10) 0.0577(10) 0.0010(8) -0.0029(8) -0.0078(8)
C19 0.0499(8) 0.0365(7) 0.0285(6) -0.0023(5) -0.0104(6) -0.0003(6)
C20 0.0581(10) 0.0542(9) 0.0463(9) -0.0103(7) -0.0229(8) 0.0032(8)
C21 0.0254(5) 0.0303(6) 0.0200(5) -0.0062(5) -0.0029(4) -0.0028(4)
C22 0.0274(6) 0.0277(6) 0.0219(5) -0.0027(4) -0.0034(4) -0.0026(5)
C23 0.0267(6) 0.0294(6) 0.0246(6) -0.0077(5) -0.0029(5) -0.0047(5)
C24 0.0233(5) 0.0337(6) 0.0216(5) -0.0084(5) -0.0026(4) -0.0006(5)
C25 0.0308(6) 0.0284(6) 0.0249(6) -0.0047(5) -0.0063(5) 0.0001(5)
C26 0.0286(6) 0.0280(6) 0.0253(6) -0.0075(5) -0.0046(5) -0.0034(5)
C27 0.0284(6) 0.0445(7) 0.0329(6) -0.0103(6) -0.0110(5) -0.0056(5)
C28 0.0424(8) 0.0415(8) 0.0408(7) -0.0146(6) -0.0132(6) 0.0005(6)
C29 0.0610(10) 0.0416(8) 0.0504(9) -0.0097(7) -0.0361(8) 0.0066(7)
C30 0.1154(18) 0.0537(10) 0.0312(8) 0.0016(7) -0.0150(10) -0.0185(11)
C31 0.0290(6) 0.0260(6) 0.0213(5) -0.0041(4) -0.0049(5) -0.0042(4)
C32 0.0285(6) 0.0278(6) 0.0236(6) -0.0060(5) -0.0034(5) -0.0029(5)
C33 0.0416(7) 0.0281(6) 0.0223(6) -0.0062(5) -0.0074(5) -0.0050(5)
C34 0.0346(7) 0.0348(6) 0.0302(6) -0.0055(5) -0.0149(5) -0.0070(5)
C35 0.0266(6) 0.0459(7) 0.0327(7) -0.0083(6) -0.0060(5) -0.0035(5)
C36 0.0307(6) 0.0376(7) 0.0252(6) -0.0089(5) -0.0041(5) -0.0027(5)
C41 0.0239(5) 0.0313(6) 0.0223(6) -0.0062(5) -0.0042(4) -0.0026(4)
C42 0.0317(6) 0.0319(6) 0.0259(6) -0.0088(5) -0.0041(5) -0.0043(5)
C43 0.0370(7) 0.0306(6) 0.0317(7) -0.0032(5) -0.0041(5) -0.0052(5)
C44 0.0420(7) 0.0420(7) 0.0196(6) -0.0016(5) -0.0022(5) -0.0032(6)
C45 0.0430(7) 0.0420(7) 0.0241(6) -0.0120(5) -0.0065(5) -0.0038(6)
C46 0.0339(6) 0.0316(6) 0.0258(6) -0.0085(5) -0.0049(5) -0.0045(5)

loop_
_atom_type_symbol
_atom_type_description
_atom_type_scat_dispersion_real
_atom_type_scat_dispersion_imag
_atom_type_scat_source
C C 0.0181 0.0091 'International Tables Vol C Tables 4.2.6.8 and 6.1.1.4'
H H 0.0000 0.0000 'International Tables Vol C Tables 4.2.6.8 and 6.1.1.4'
N N 0.0311 0.0180 'International Tables Vol C Tables 4.2.6.8 and 6.1.1.4'
F F 0.0727 0.0534 'International Tables Vol C Tables 4.2.6.8 and 6.1.1.4'

loop_
_geom_angle_atom_site_label_1
_geom_angle_atom_site_label_2
_geom_angle_atom_site_label_3
_geom_angle
_geom_angle_site_symmetry_1
_geom_angle_site_symmetry_3
C14 N1 C17 121.38(12) . .
C14 N1 C19 122.11(12) . .
C17 N1 C19 116.50(11) . .
C24 N2 C29 120.08(11) . .
C24 N2 C27 120.99(11) . .
C29 N2 C27 117.13(10) . .
C2 C1 C11 122.76(10) . .
C2 C1 C21 121.47(10) . .
C11 C1 C21 115.74(10) . .
C1 C2 C31 123.42(10) . .
C1 C2 C41 122.43(10) . .
C31 C2 C41 114.15(10) . .
C12 C11 C16 116.28(11) . .
C12 C11 C1 121.81(11) . .
C16 C11 C1 121.89(11) . .
C13 C12 C11 122.64(12) . .
C12 C13 C14 121.20(11) . .
N1 C14 C13 121.43(12) . .
N1 C14 C15 122.19(12) . .
C13 C14 C15 116.36(11) . .
C16 C15 C14 121.48(12) . .
C15 C16 C11 122.02(11) . .
N1 C17 C18 113.50(13) . .
N1 C19 C20 113.91(12) . .
C22 C21 C26 116.59(10) . .
C22 C21 C1 121.36(11) . .
C26 C21 C1 122.02(10) . .
C23 C22 C21 122.02(11) . .
C22 C23 C24 121.21(11) . .
N2 C24 C23 122.87(11) . .
N2 C24 C25 120.53(11) . .
C23 C24 C25 116.57(10) . .
C26 C25 C24 121.32(11) . .
C25 C26 C21 122.10(11) . .
N2 C27 C28 114.86(11) . .
N2 C29 C30 114.70(15) . .
C36 C31 C32 117.96(11) . .
C36 C31 C2 120.65(10) . .
C32 C31 C2 121.37(11) . .
C33 C32 C31 121.01(11) . .
C34 C33 C32 118.75(11) . .
F1 C34 C33 118.69(11) . .
F1 C34 C35 118.51(12) . .
C33 C34 C35 122.80(11) . .
C34 C35 C36 117.76(12) . .
C35 C36 C31 121.70(11) . .
C42 C41 C46 118.03(11) . .
C42 C41 C2 120.80(10) . .
C46 C41 C2 121.16(11) . .
C43 C42 C41 121.77(11) . .
C44 C43 C42 117.96(12) . .
F2 C44 C45 118.94(12) . .
F2 C44 C43 118.49(12) . .
C45 C44 C43 122.54(12) . .
C44 C45 C46 118.73(11) . .
C45 C46 C41 120.94(12) . .

loop_
_geom_bond_atom_site_label_1
_geom_bond_atom_site_label_2
_geom_bond_distance
_geom_bond_site_symmetry_2
F1 C34 1.3655(14) .
F2 C44 1.3583(15) .
N1 C14 1.3770(16) .
N1 C17 1.4551(19) .
N1 C19 1.4633(18) .
N2 C24 1.3834(15) .
N2 C29 1.4564(18) .
N2 C27 1.4588(17) .
C1 C2 1.3606(17) .
C1 C11 1.4885(16) .
C1 C21 1.4907(15) .
C2 C31 1.4935(15) .
C2 C41 1.4963(16) .
C11 C12 1.3973(17) .
C11 C16 1.3989(17) .
C12 C13 1.3813(17) .
C13 C14 1.4095(18) .
C14 C15 1.4124(18) .
C15 C16 1.3858(17) .
C17 C18 1.518(2) .
C19 C20 1.519(2) .
C21 C22 1.3978(17) .
C21 C26 1.3979(17) .
C22 C23 1.3920(16) .
C23 C24 1.4053(17) .
C24 C25 1.4141(17) .
C25 C26 1.3832(16) .
C27 C28 1.521(2) .
C29 C30 1.525(3) .
C31 C36 1.3938(18) .
C31 C32 1.4012(16) .
C32 C33 1.3862(17) .
C33 C34 1.369(2) .
C34 C35 1.3779(19) .
C35 C36 1.3924(18) .
C41 C42 1.3979(18) .
C41 C46 1.4009(16) .
C42 C43 1.3859(18) .
C43 C44 1.3794(19) .
C44 C45 1.378(2) .
C45 C46 1.3862(18) .

loop_
_geom_torsion_atom_site_label_1
_geom_torsion_atom_site_label_2
_geom_torsion_atom_site_label_3
_geom_torsion_atom_site_label_4
_geom_torsion
_geom_torsion_site_symmetry_1
_geom_torsion_site_symmetry_2
_geom_torsion_site_symmetry_3
_geom_torsion_site_symmetry_4
C11 C1 C2 C31 -11.21(18) . . . .
C21 C1 C2 C31 170.74(10) . . . .
C11 C1 C2 C41 167.99(11) . . . .
C21 C1 C2 C41 -10.07(18) . . . .
C2 C1 C11 C12 -43.34(16) . . . .
C21 C1 C11 C12 134.82(11) . . . .
C2 C1 C11 C16 138.33(12) . . . .
C21 C1 C11 C16 -43.51(15) . . . .
C16 C11 C12 C13 -0.85(16) . . . .
C1 C11 C12 C13 -179.27(10) . . . .
C11 C12 C13 C14 -0.14(17) . . . .
C17 N1 C14 C13 176.28(12) . . . .
C19 N1 C14 C13 -5.11(18) . . . .
C17 N1 C14 C15 -5.16(18) . . . .
C19 N1 C14 C15 173.45(11) . . . .
C12 C13 C14 N1 179.06(11) . . . .
C12 C13 C14 C15 0.42(16) . . . .
N1 C14 C15 C16 -178.31(11) . . . .
C13 C14 C15 C16 0.32(16) . . . .
C14 C15 C16 C11 -1.37(17) . . . .
C12 C11 C16 C15 1.59(16) . . . .
C1 C11 C16 C15 -179.99(10) . . . .
C14 N1 C17 C18 86.77(17) . . . .
C19 N1 C17 C18 -91.91(15) . . . .
C14 N1 C19 C20 88.20(16) . . . .
C17 N1 C19 C20 -93.13(16) . . . .
C2 C1 C21 C22 134.27(12) . . . .
C11 C1 C21 C22 -43.92(15) . . . .
C2 C1 C21 C26 -43.50(17) . . . .
C11 C1 C21 C26 138.32(12) . . . .
C26 C21 C22 C23 4.05(17) . . . .
C1 C21 C22 C23 -173.83(11) . . . .
C21 C22 C23 C24 -0.82(18) . . . .
C29 N2 C24 C23 -169.57(13) . . . .
C27 N2 C24 C23 -5.30(18) . . . .
C29 N2 C24 C25 12.42(18) . . . .
C27 N2 C24 C25 176.70(11) . . . .
C22 C23 C24 N2 179.08(11) . . . .
C22 C23 C24 C25 -2.84(17) . . . .
N2 C24 C25 C26 -178.64(11) . . . .
C23 C24 C25 C26 3.23(18) . . . .
C24 C25 C26 C21 0.03(19) . . . .
C22 C21 C26 C25 -3.66(18) . . . .
C1 C21 C26 C25 174.21(11) . . . .
C24 N2 C27 C28 -80.60(15) . . . .
C29 N2 C27 C28 84.12(16) . . . .
C24 N2 C29 C30 68.09(17) . . . .
C27 N2 C29 C30 -96.78(15) . . . .
C1 C2 C31 C36 137.20(13) . . . .
C41 C2 C31 C36 -42.06(15) . . . .
C1 C2 C31 C32 -44.55(17) . . . .
C41 C2 C31 C32 136.19(12) . . . .
C36 C31 C32 C33 -0.99(17) . . . .
C2 C31 C32 C33 -179.29(11) . . . .
C31 C32 C33 C34 -0.20(18) . . . .
C32 C33 C34 F1 -179.46(11) . . . .
C32 C33 C34 C35 0.9(2) . . . .
F1 C34 C35 C36 179.98(11) . . . .
C33 C34 C35 C36 -0.4(2) . . . .
C34 C35 C36 C31 -0.9(2) . . . .
C32 C31 C36 C35 1.54(18) . . . .
C2 C31 C36 C35 179.85(12) . . . .
C1 C2 C41 C42 131.41(13) . . . .
C31 C2 C41 C42 -49.32(15) . . . .
C1 C2 C41 C46 -49.95(17) . . . .
C31 C2 C41 C46 129.31(12) . . . .
C46 C41 C42 C43 1.85(19) . . . .
C2 C41 C42 C43 -179.48(12) . . . .
C41 C42 C43 C44 -0.7(2) . . . .
C42 C43 C44 F2 -179.14(13) . . . .
C42 C43 C44 C45 -1.0(2) . . . .
F2 C44 C45 C46 179.57(13) . . . .
C43 C44 C45 C46 1.4(2) . . . .
C44 C45 C46 C41 -0.2(2) . . . .
C42 C41 C46 C45 -1.38(19) . . . .
C2 C41 C46 C45 179.95(12) . . . .
